data_7207436
loop_
_publ_author_name
'Xi, He'
'Yuan, Chun-Xue'
'Li, Ye-Xin'
'Liu, Yang'
'Tao, Xu-Tang'

_publ_section_title
;
 Crystal structures and solid-state fluorescence of BODIPY dyes based on
 \L-shaped Tr\"oger's base
;
_journal_issue 6
_journal_name_full CrystEngComm
_journal_page_first 2087
_journal_paper_doi 10.1039/c2ce06260g
_journal_volume 14
_journal_year 2012
_chemical_formula_moiety 'C41 H40 B2 F4 N6'
_chemical_formula_sum 'C41 H40 B2 F4 N6'
_chemical_formula_weight 714.41
_chemical_name_systematic
;
?
;
_space_group_crystal_system monoclinic
_space_group_IT_number 14
_space_group_name_Hall '-P 2ybc'
_space_group_name_H-M_alt 'P 1 21/c 1'
_symmetry_space_group_name_Hall '-P 2ybc'
_symmetry_space_group_name_H-M 'P 1 21/c 1'
_atom_sites_solution_hydrogens geom
_atom_sites_solution_primary direct
_atom_sites_solution_secondary difmap
_audit_creation_date 2011-04-15
_audit_creation_method
;
Olex2 1.1
(compiled 2011.02.15 svn.r1672, GUI svn.r3494)
;
_cell_angle_alpha 90.00
_cell_angle_beta 103.102(2)
_cell_angle_gamma 90.00
_cell_formula_units_Z 4
_cell_length_a 13.734(2)
_cell_length_b 14.564(2)
_cell_length_c 21.080(3)
_cell_measurement_reflns_used 5932
_cell_measurement_temperature 296.15
_cell_measurement_theta_max 25.55
_cell_measurement_theta_min 2.21
_cell_volume 4106.7(10)
_computing_cell_refinement 'APEX2 Software Suite (Bruker,2005)'
_computing_data_collection 'APEX2 Software Suite (Bruker,2005)'
_computing_data_reduction 'SAINT v7.68A (Bruker, 2009)'
_computing_molecular_graphics
;
O. V. Dolomanov, L. J. Bourhis, R. J. Gildea, J. A. K. Howard and H. Puschmann,
OLEX2: a complete structure solution, refinement and analysis program.
J. Appl. Cryst. (2009). 42, 339-341.
;
_computing_publication_material
;
O. V. Dolomanov, L. J. Bourhis, R. J. Gildea, J. A. K. Howard and H. Puschmann,
OLEX2: a complete structure solution, refinement and analysis program.
J. Appl. Cryst. (2009). 42, 339-341.
;
_computing_structure_refinement 'SHELXL-97 (Sheldrick, 1997)'
_computing_structure_solution 'SHELXS-97 (Sheldrick, 1990)'
_diffrn_ambient_temperature 296.15
_diffrn_measured_fraction_theta_full 0.983
_diffrn_measured_fraction_theta_max 0.983
_diffrn_measurement_device_type 'Bruker APEX-II CCD'
_diffrn_measurement_method '\f and \w scans'
_diffrn_radiation_monochromator graphite
_diffrn_radiation_type MoK\a
_diffrn_radiation_wavelength 0.71073
_diffrn_reflns_av_R_equivalents 0.0308
_diffrn_reflns_av_unetI/netI 0.0442
_diffrn_reflns_limit_h_max 17
_diffrn_reflns_limit_h_min -17
_diffrn_reflns_limit_k_max 18
_diffrn_reflns_limit_k_min -12
_diffrn_reflns_limit_l_max 27
_diffrn_reflns_limit_l_min -26
_diffrn_reflns_number 24948
_diffrn_reflns_theta_full 27.50
_diffrn_reflns_theta_max 27.50
_diffrn_reflns_theta_min 1.71
_diffrn_source 'fine-focus sealed tube'
_diffrn_standards_number 0
_exptl_absorpt_coefficient_mu 0.081
_exptl_absorpt_correction_T_max 0.7456
_exptl_absorpt_correction_T_min 0.6810
_exptl_absorpt_correction_type multi-scan
_exptl_absorpt_process_details
;
SADABS-2008/1 (Bruker,2008) was used for absorption correction.
R(int) was 0.0421 before and 0.0377 after correction.
The Ratio of minimum to maximum transmission is 0.913358369099.
The \l/2 correction factor is Not present
;
_exptl_crystal_colour red
_exptl_crystal_density_diffrn 1.156
_exptl_crystal_density_method 'not measured'
_exptl_crystal_description plate
_exptl_crystal_F_000 1496
_exptl_crystal_size_max 0.3
_exptl_crystal_size_mid 0.2
_exptl_crystal_size_min 0.04
_refine_diff_density_max 0.261
_refine_diff_density_min -0.267
_refine_diff_density_rms 0.058
_refine_ls_extinction_coef 0.0025(5)
_refine_ls_extinction_expression Fc^*^=kFc[1+0.001xFc^2^\l^3^/sin(2\q)]^-1/4^
_refine_ls_extinction_method SHELXL
_refine_ls_goodness_of_fit_ref 1.101
_refine_ls_hydrogen_treatment constr
_refine_ls_matrix_type full
_refine_ls_number_parameters 487
_refine_ls_number_reflns 9264
_refine_ls_number_restraints 0
_refine_ls_restrained_S_all 1.101
_refine_ls_R_factor_all 0.0917
_refine_ls_R_factor_gt 0.0634
_refine_ls_shift/su_max 0.001
_refine_ls_shift/su_mean 0.000
_refine_ls_structure_factor_coef Fsqd
_refine_ls_weighting_details 'calc w=1/[\s^2^(Fo^2^)+(0.0871P)^2^+2.1850P] where P=(Fo^2^+2Fc^2^)/3'
_refine_ls_weighting_scheme calc
_refine_ls_wR_factor_gt 0.1863
_refine_ls_wR_factor_ref 0.1972
_reflns_number_gt 6080
_reflns_number_total 9264
_reflns_threshold_expression >2sigma(I)
_cod_data_source_file c2ce06260g.txt
_cod_data_source_block xihe03_lt140_0m
_cod_original_cell_volume 4106.4(11)
_cod_database_code 7207436

loop_
_space_group_symop_id
_space_group_symop_operation_xyz
1 'x, y, z'
2 '-x, y+1/2, -z+1/2'
3 '-x, -y, -z'
4 'x, -y-1/2, z-1/2'

loop_
_atom_site_label
_atom_site_type_symbol
_atom_site_fract_x
_atom_site_fract_y
_atom_site_fract_z
_atom_site_U_iso_or_equiv
_atom_site_adp_type
_atom_site_occupancy
_atom_site_symmetry_multiplicity
_atom_site_calc_flag
_atom_site_refinement_flags
F3 F 0.13871(12) 1.10582(11) 0.13456(8) 0.0460(4) Uani 1 1 d .
F4 F 0.16129(14) 1.10969(11) 0.24447(8) 0.0494(4) Uani 1 1 d .
F2 F -0.36383(13) 0.23180(12) -0.00988(8) 0.0500(4) Uani 1 1 d .
F1 F -0.31135(15) 0.15079(11) 0.08342(8) 0.0528(5) Uani 1 1 d .
N3 N 0.32532(16) 0.47408(14) 0.20452(10) 0.0337(5) Uani 1 1 d .
N2 N 0.08873(16) 0.97347(14) 0.18730(9) 0.0312(5) Uani 1 1 d .
N5 N -0.19399(17) 0.17698(14) 0.01631(9) 0.0342(5) Uani 1 1 d .
N6 N -0.24687(17) 0.30356(15) 0.07919(10) 0.0364(5) Uani 1 1 d .
N4 N 0.30033(17) 0.47317(14) 0.08714(10) 0.0359(5) Uani 1 1 d .
N1 N 0.26747(16) 1.01084(14) 0.19801(10) 0.0331(5) Uani 1 1 d .
C11 C 0.2111(2) 0.85237(17) 0.19824(11) 0.0313(5) Uani 1 1 d .
C12 C 0.11244(19) 0.88018(17) 0.19132(11) 0.0315(5) Uani 1 1 d .
C13 C 0.27940(19) 0.61802(17) 0.14312(11) 0.0323(5) Uani 1 1 d .
C14 C -0.1516(2) 0.34147(17) 0.08859(11) 0.0338(6) Uani 1 1 d .
C15 C 0.29236(18) 0.56837(16) 0.20095(11) 0.0300(5) Uani 1 1 d .
C16 C 0.27730(19) 0.61021(17) 0.25711(12) 0.0325(5) Uani 1 1 d .
H16 H 0.2860 0.5765 0.2955 0.039 Uiso 1 1 calc R
C17 C -0.0786(2) 0.29933(17) 0.06125(11) 0.0316(5) Uani 1 1 d .
C18 C 0.0202(2) 0.34288(16) 0.06904(11) 0.0338(6) Uani 1 1 d .
C19 C 0.2888(2) 0.91670(16) 0.20213(11) 0.0322(5) Uani 1 1 d .
C20 C 0.2495(2) 0.70149(17) 0.25660(12) 0.0335(6) Uani 1 1 d .
H20 H 0.2389 0.7286 0.2944 0.040 Uiso 1 1 calc R
C21 C 0.0471(2) 0.38573(18) 0.01586(12) 0.0370(6) Uani 1 1 d .
H21 H 0.0023 0.3854 -0.0245 0.044 Uiso 1 1 calc R
C22 C 0.0884(2) 0.34619(17) 0.12942(12) 0.0330(6) Uani 1 1 d .
H22 H 0.0730 0.3165 0.1649 0.040 Uiso 1 1 calc R
C23 C 0.2054(2) 0.43154(17) 0.08269(12) 0.0331(6) Uani 1 1 d .
C24 C -0.0998(2) 0.21824(17) 0.02516(11) 0.0339(6) Uani 1 1 d .
C25 C 0.1374(2) 0.42780(18) 0.02212(12) 0.0362(6) Uani 1 1 d .
H25 H 0.1541 0.4543 -0.0141 0.043 Uiso 1 1 calc R
C65 C 0.2456(2) 0.40696(17) 0.20507(12) 0.0338(6) Uani 1 1 d .
H65A H 0.2054 0.4280 0.2345 0.041 Uiso 1 1 calc R
H65B H 0.2755 0.3487 0.2213 0.041 Uiso 1 1 calc R
C C 0.2942(2) 0.57436(17) 0.08079(12) 0.0367(6) Uani 1 1 d .
HA H 0.2388 0.5907 0.0451 0.044 Uiso 1 1 calc R
HB H 0.3552 0.5977 0.0708 0.044 Uiso 1 1 calc R
C28 C -0.0380(2) 0.16042(18) -0.00391(11) 0.0363(6) Uani 1 1 d .
C29 C 0.2372(2) 0.75305(17) 0.19949(11) 0.0319(5) Uani 1 1 d .
C30 C -0.0126(2) 0.9808(2) 0.17472(11) 0.0367(6) Uani 1 1 d .
C31 C 0.3928(2) 0.90621(18) 0.20766(13) 0.0381(6) Uani 1 1 d .
C32 C 0.0685(2) 0.17199(19) -0.00758(13) 0.0411(6) Uani 1 1 d .
H32A H 0.0736 0.2210 -0.0371 0.062 Uiso 1 1 calc R
H32B H 0.0923 0.1161 -0.0229 0.062 Uiso 1 1 calc R
H32C H 0.1083 0.1863 0.0349 0.062 Uiso 1 1 calc R
C33 C 0.2522(2) 0.71067(16) 0.14327(12) 0.0321(5) Uani 1 1 d .
H33 H 0.2441 0.7446 0.1050 0.039 Uiso 1 1 calc R
C34 C -0.1918(2) 0.09762(18) -0.01632(12) 0.0402(6) Uani 1 1 d .
C35 C -0.1514(2) 0.42573(18) 0.12404(12) 0.0391(6) Uani 1 1 d .
C48 C 0.1783(2) 0.39264(16) 0.13746(12) 0.0332(6) Uani 1 1 d .
C36 C -0.0546(2) 0.8935(2) 0.17204(12) 0.0414(6) Uani 1 1 d .
H36 H -0.1226 0.8806 0.1647 0.050 Uiso 1 1 calc R
C37 C -0.3046(2) 0.3603(2) 0.10671(13) 0.0454(7) Uani 1 1 d .
C38 C 0.3530(2) 1.05674(19) 0.20069(13) 0.0414(6) Uani 1 1 d .
C39 C 0.0209(2) 0.82945(19) 0.18193(12) 0.0366(6) Uani 1 1 d .
C40 C 0.3682(2) 0.45154(19) 0.14892(13) 0.0400(6) Uani 1 1 d .
H40A H 0.4299 0.4855 0.1524 0.048 Uiso 1 1 calc R
H40B H 0.3841 0.3866 0.1501 0.048 Uiso 1 1 calc R
C41 C -0.0967(2) 0.08681(19) -0.02956(12) 0.0423(7) Uani 1 1 d .
H41 H -0.0767 0.0379 -0.0520 0.051 Uiso 1 1 calc R
C42 C -0.0682(2) 0.49247(18) 0.14641(13) 0.0441(7) Uani 1 1 d .
H42A H -0.0202 0.4667 0.1823 0.066 Uiso 1 1 calc R
H42B H -0.0944 0.5483 0.1600 0.066 Uiso 1 1 calc R
H42C H -0.0363 0.5053 0.1113 0.066 Uiso 1 1 calc R
B1 B 0.1633(2) 1.0537(2) 0.19109(13) 0.0344(6) Uani 1 1 d .
C44 C 0.4317(2) 0.9941(2) 0.20738(14) 0.0453(7) Uani 1 1 d .
H44 H 0.4987 1.0088 0.2110 0.054 Uiso 1 1 calc R
C45 C -0.0652(2) 1.0713(2) 0.16449(15) 0.0517(8) Uani 1 1 d .
H45A H -0.0337 1.1133 0.1980 0.077 Uiso 1 1 calc R
H45B H -0.1339 1.0632 0.1663 0.077 Uiso 1 1 calc R
H45C H -0.0618 1.0955 0.1227 0.077 Uiso 1 1 calc R
C46 C 0.4558(2) 0.8198(2) 0.21247(17) 0.0505(8) Uani 1 1 d .
H46A H 0.4331 0.7760 0.2399 0.076 Uiso 1 1 calc R
H46B H 0.5245 0.8347 0.2307 0.076 Uiso 1 1 calc R
H46C H 0.4496 0.7941 0.1698 0.076 Uiso 1 1 calc R
B2 B -0.2836(3) 0.2137(2) 0.04185(15) 0.0398(7) Uani 1 1 d .
C49 C -0.2447(2) 0.43513(19) 0.13432(13) 0.0449(7) Uani 1 1 d .
H49 H -0.2660 0.4838 0.1564 0.054 Uiso 1 1 calc R
C51 C -0.2784(3) 0.0341(2) -0.03366(15) 0.0523(8) Uani 1 1 d .
H51A H -0.2971 0.0140 0.0053 0.079 Uiso 1 1 calc R
H51B H -0.2604 -0.0182 -0.0563 0.079 Uiso 1 1 calc R
H51C H -0.3338 0.0653 -0.0612 0.079 Uiso 1 1 calc R
C56 C 0.0062(2) 0.7277(2) 0.17914(16) 0.0509(8) Uani 1 1 d .
H56A H 0.0258 0.7037 0.1415 0.076 Uiso 1 1 calc R
H56B H -0.0630 0.7139 0.1765 0.076 Uiso 1 1 calc R
H56C H 0.0464 0.7002 0.2177 0.076 Uiso 1 1 calc R
C50 C -0.4107(3) 0.3429(3) 0.10588(18) 0.0630(9) Uani 1 1 d .
H50A H -0.4522 0.3756 0.0703 0.095 Uiso 1 1 calc R
H50B H -0.4249 0.3634 0.1461 0.095 Uiso 1 1 calc R
H50C H -0.4241 0.2783 0.1007 0.095 Uiso 1 1 calc R
C55 C 0.3567(3) 1.1589(2) 0.1954(2) 0.0641(10) Uani 1 1 d .
H55A H 0.3320 1.1768 0.1508 0.096 Uiso 1 1 calc R
H55B H 0.4245 1.1795 0.2101 0.096 Uiso 1 1 calc R
H55C H 0.3160 1.1861 0.2218 0.096 Uiso 1 1 calc R

loop_
_atom_site_aniso_label
_atom_site_aniso_U_11
_atom_site_aniso_U_22
_atom_site_aniso_U_33
_atom_site_aniso_U_23
_atom_site_aniso_U_13
_atom_site_aniso_U_12
F3 0.0549(10) 0.0393(9) 0.0434(9) 0.0149(7) 0.0101(7) 0.0084(7)
F4 0.0697(12) 0.0349(8) 0.0443(9) -0.0131(7) 0.0146(8) 0.0013(8)
F2 0.0525(10) 0.0547(10) 0.0394(9) -0.0034(8) 0.0031(7) -0.0010(8)
F1 0.0813(13) 0.0412(9) 0.0406(9) 0.0007(7) 0.0240(8) -0.0075(9)
N3 0.0375(12) 0.0279(11) 0.0353(11) 0.0015(9) 0.0075(9) 0.0071(9)
N2 0.0379(12) 0.0314(11) 0.0248(10) -0.0007(8) 0.0084(8) 0.0066(9)
N5 0.0468(13) 0.0292(11) 0.0240(10) -0.0003(8) 0.0024(9) 0.0005(9)
N6 0.0472(13) 0.0334(12) 0.0280(10) -0.0005(9) 0.0075(9) 0.0054(10)
N4 0.0452(13) 0.0285(11) 0.0373(11) -0.0028(9) 0.0162(10) 0.0031(9)
N1 0.0414(13) 0.0237(10) 0.0322(11) -0.0012(8) 0.0042(9) -0.0011(9)
C11 0.0437(15) 0.0279(12) 0.0228(11) 0.0026(9) 0.0086(10) 0.0028(11)
C12 0.0412(14) 0.0278(12) 0.0253(11) 0.0025(9) 0.0069(10) 0.0028(11)
C13 0.0376(14) 0.0300(13) 0.0297(12) -0.0004(10) 0.0083(10) 0.0019(11)
C14 0.0516(16) 0.0275(12) 0.0232(11) 0.0001(9) 0.0104(11) 0.0044(11)
C15 0.0304(13) 0.0273(12) 0.0306(12) 0.0004(10) 0.0034(10) 0.0006(10)
C16 0.0410(14) 0.0290(12) 0.0270(11) 0.0055(10) 0.0070(10) 0.0020(11)
C17 0.0442(15) 0.0301(13) 0.0193(10) 0.0021(9) 0.0048(10) 0.0016(11)
C18 0.0512(16) 0.0260(12) 0.0242(11) -0.0010(9) 0.0084(11) 0.0020(11)
C19 0.0407(14) 0.0254(12) 0.0289(12) 0.0026(10) 0.0044(10) 0.0041(10)
C20 0.0453(15) 0.0301(13) 0.0249(11) -0.0011(10) 0.0075(10) 0.0012(11)
C21 0.0547(17) 0.0326(13) 0.0231(11) 0.0002(10) 0.0072(11) 0.0035(12)
C22 0.0450(15) 0.0280(12) 0.0265(11) 0.0038(10) 0.0093(10) 0.0045(11)
C23 0.0418(15) 0.0285(12) 0.0308(12) -0.0023(10) 0.0115(11) 0.0048(11)
C24 0.0506(16) 0.0273(12) 0.0221(11) 0.0027(9) 0.0050(10) 0.0071(11)
C25 0.0535(17) 0.0322(13) 0.0254(12) 0.0033(10) 0.0139(11) 0.0040(12)
C65 0.0438(15) 0.0258(12) 0.0303(12) 0.0040(10) 0.0052(11) 0.0032(11)
C 0.0487(16) 0.0307(13) 0.0349(13) 0.0016(11) 0.0180(12) 0.0027(12)
C28 0.0518(16) 0.0338(14) 0.0220(11) 0.0015(10) 0.0054(11) 0.0075(12)
C29 0.0392(14) 0.0270(12) 0.0292(12) 0.0025(10) 0.0072(10) 0.0003(10)
C30 0.0390(15) 0.0491(16) 0.0225(11) -0.0020(11) 0.0077(10) 0.0082(12)
C31 0.0391(15) 0.0357(14) 0.0365(13) 0.0016(11) 0.0027(11) 0.0034(12)
C32 0.0567(18) 0.0360(14) 0.0324(13) -0.0011(11) 0.0142(12) 0.0097(13)
C33 0.0421(15) 0.0258(12) 0.0282(12) 0.0060(9) 0.0076(10) 0.0019(11)
C34 0.0628(19) 0.0318(13) 0.0226(12) -0.0020(10) 0.0028(11) 0.0036(13)
C35 0.0639(19) 0.0283(13) 0.0248(12) -0.0017(10) 0.0098(12) 0.0069(12)
C48 0.0463(15) 0.0250(12) 0.0282(12) 0.0002(9) 0.0083(10) 0.0055(11)
C36 0.0423(16) 0.0518(17) 0.0309(13) -0.0003(12) 0.0101(11) -0.0001(13)
C37 0.0627(19) 0.0418(16) 0.0342(14) 0.0002(12) 0.0165(13) 0.0104(14)
C38 0.0445(16) 0.0328(14) 0.0425(15) -0.0025(12) 0.0008(12) -0.0058(12)
C39 0.0444(16) 0.0389(14) 0.0266(12) 0.0021(10) 0.0082(11) -0.0004(12)
C40 0.0403(15) 0.0355(14) 0.0460(15) -0.0019(12) 0.0132(12) 0.0099(12)
C41 0.0656(19) 0.0330(14) 0.0279(12) -0.0055(11) 0.0096(12) 0.0073(13)
C42 0.066(2) 0.0305(14) 0.0367(14) -0.0047(11) 0.0130(13) 0.0020(13)
B1 0.0461(18) 0.0280(14) 0.0287(14) 0.0010(11) 0.0077(12) 0.0039(12)
C44 0.0391(16) 0.0417(16) 0.0503(17) 0.0020(13) 0.0002(13) -0.0045(13)
C45 0.0514(18) 0.0580(19) 0.0454(16) -0.0034(14) 0.0105(14) 0.0238(15)
C46 0.0368(16) 0.0463(17) 0.066(2) 0.0072(15) 0.0072(14) 0.0077(13)
B2 0.055(2) 0.0349(16) 0.0297(14) -0.0013(12) 0.0093(13) -0.0028(14)
C49 0.065(2) 0.0351(15) 0.0365(14) -0.0034(12) 0.0151(13) 0.0138(14)
C51 0.072(2) 0.0406(16) 0.0418(16) -0.0074(13) 0.0076(15) -0.0086(15)
C56 0.0512(18) 0.0452(17) 0.0538(18) 0.0066(14) 0.0069(14) -0.0117(14)
C50 0.060(2) 0.066(2) 0.067(2) -0.0106(18) 0.0219(17) 0.0120(18)
C55 0.068(2) 0.0328(16) 0.088(3) -0.0065(16) 0.0092(19) -0.0147(15)

loop_
_atom_type_symbol
_atom_type_description
_atom_type_scat_dispersion_real
_atom_type_scat_dispersion_imag
_atom_type_scat_source
C C 0.0033 0.0016 'International Tables Vol C Tables 4.2.6.8 and 6.1.1.4'
H H 0.0000 0.0000 'International Tables Vol C Tables 4.2.6.8 and 6.1.1.4'
B B 0.0013 0.0007 'International Tables Vol C Tables 4.2.6.8 and 6.1.1.4'
F F 0.0171 0.0103 'International Tables Vol C Tables 4.2.6.8 and 6.1.1.4'
N N 0.0061 0.0033 'International Tables Vol C Tables 4.2.6.8 and 6.1.1.4'

loop_
_geom_angle_atom_site_label_1
_geom_angle_atom_site_label_2
_geom_angle_atom_site_label_3
_geom_angle
C15 N3 C65 114.1(2)
C15 N3 C40 110.5(2)
C40 N3 C65 107.0(2)
C12 N2 B1 126.2(2)
C30 N2 C12 107.6(2)
C30 N2 B1 126.0(2)
C24 N5 B2 126.1(2)
C34 N5 C24 108.0(2)
C34 N5 B2 125.8(2)
C14 N6 B2 126.4(2)
C37 N6 C14 108.5(2)
C37 N6 B2 125.1(3)
C23 N4 C 112.7(2)
C23 N4 C40 111.0(2)
C40 N4 C 108.0(2)
C19 N1 B1 125.5(2)
C38 N1 C19 108.5(2)
C38 N1 B1 126.1(2)
C12 C11 C19 121.3(2)
C12 C11 C29 120.6(2)
C19 C11 C29 118.0(2)
N2 C12 C39 108.0(2)
C11 C12 N2 119.9(2)
C11 C12 C39 131.9(2)
C15 C13 C 121.7(2)
C15 C13 C33 118.6(2)
C33 C13 C 119.6(2)
N6 C14 C17 120.2(2)
N6 C14 C35 107.7(2)
C17 C14 C35 131.9(3)
C13 C15 N3 121.1(2)
C16 C15 N3 118.6(2)
C16 C15 C13 120.3(2)
C15 C16 H16 119.7
C20 C16 C15 120.7(2)
C20 C16 H16 119.7
C14 C17 C18 119.4(2)
C24 C17 C14 120.7(2)
C24 C17 C18 119.8(2)
C21 C18 C17 120.3(2)
C22 C18 C17 121.7(2)
C22 C18 C21 117.9(2)
N1 C19 C11 120.2(2)
N1 C19 C31 107.7(2)
C11 C19 C31 132.1(2)
C16 C20 H20 119.9
C16 C20 C29 120.2(2)
C29 C20 H20 119.9
C18 C21 H21 119.3
C25 C21 C18 121.4(2)
C25 C21 H21 119.3
C18 C22 H22 119.2
C48 C22 C18 121.5(2)
C48 C22 H22 119.2
C25 C23 N4 119.2(2)
C25 C23 C48 119.0(2)
C48 C23 N4 121.7(2)
N5 C24 C28 108.1(2)
C17 C24 N5 120.5(2)
C17 C24 C28 131.3(3)
C21 C25 C23 120.6(2)
C21 C25 H25 119.7
C23 C25 H25 119.7
N3 C65 H65A 109.2
N3 C65 H65B 109.2
N3 C65 C48 112.2(2)
H65A C65 H65B 107.9
C48 C65 H65A 109.2
C48 C65 H65B 109.2
N4 C C13 110.8(2)
N4 C HA 109.5
N4 C HB 109.5
C13 C HA 109.5
C13 C HB 109.5
HA C HB 108.1
C24 C28 C32 129.8(2)
C41 C28 C24 106.0(3)
C41 C28 C32 124.2(2)
C20 C29 C11 121.3(2)
C33 C29 C11 119.8(2)
C33 C29 C20 118.9(2)
N2 C30 C36 109.4(2)
N2 C30 C45 122.5(3)
C36 C30 C45 128.1(3)
C19 C31 C46 130.1(3)
C44 C31 C19 106.4(2)
C44 C31 C46 123.4(3)
C28 C32 H32A 109.5
C28 C32 H32B 109.5
C28 C32 H32C 109.5
H32A C32 H32B 109.5
H32A C32 H32C 109.5
H32B C32 H32C 109.5
C13 C33 H33 119.3
C29 C33 C13 121.3(2)
C29 C33 H33 119.3
N5 C34 C41 109.0(2)
N5 C34 C51 123.4(3)
C41 C34 C51 127.6(3)
C14 C35 C42 129.2(3)
C49 C35 C14 106.2(3)
C49 C35 C42 124.6(2)
C22 C48 C23 119.3(2)
C22 C48 C65 121.1(2)
C23 C48 C65 119.5(2)
C30 C36 H36 125.6
C39 C36 C30 108.8(3)
C39 C36 H36 125.6
N6 C37 C49 107.7(3)
N6 C37 C50 124.0(3)
C49 C37 C50 128.4(3)
N1 C38 C44 109.2(2)
N1 C38 C55 122.5(3)
C44 C38 C55 128.2(3)
C12 C39 C56 128.5(3)
C36 C39 C12 106.2(2)
C36 C39 C56 125.2(3)
N3 C40 H40A 109.2
N3 C40 H40B 109.2
N4 C40 N3 112.1(2)
N4 C40 H40A 109.2
N4 C40 H40B 109.2
H40A C40 H40B 107.9
C28 C41 C34 108.8(2)
C28 C41 H41 125.6
C34 C41 H41 125.6
C35 C42 H42A 109.5
C35 C42 H42B 109.5
C35 C42 H42C 109.5
H42A C42 H42B 109.5
H42A C42 H42C 109.5
H42B C42 H42C 109.5
F3 B1 F4 109.1(2)
F3 B1 N2 109.9(2)
F3 B1 N1 110.1(2)
F4 B1 N2 110.5(2)
F4 B1 N1 110.4(2)
N1 B1 N2 106.8(2)
C31 C44 C38 108.2(3)
C31 C44 H44 125.9
C38 C44 H44 125.9
C30 C45 H45A 109.5
C30 C45 H45B 109.5
C30 C45 H45C 109.5
H45A C45 H45B 109.5
H45A C45 H45C 109.5
H45B C45 H45C 109.5
C31 C46 H46A 109.5
C31 C46 H46B 109.5
C31 C46 H46C 109.5
H46A C46 H46B 109.5
H46A C46 H46C 109.5
H46B C46 H46C 109.5
F2 B2 N5 110.2(2)
F2 B2 N6 110.3(2)
F1 B2 F2 109.9(3)
F1 B2 N5 110.4(2)
F1 B2 N6 110.0(2)
N5 B2 N6 106.0(2)
C35 C49 C37 109.9(2)
C35 C49 H49 125.0
C37 C49 H49 125.0
C34 C51 H51A 109.5
C34 C51 H51B 109.5
C34 C51 H51C 109.5
H51A C51 H51B 109.5
H51A C51 H51C 109.5
H51B C51 H51C 109.5
C39 C56 H56A 109.5
C39 C56 H56B 109.5
C39 C56 H56C 109.5
H56A C56 H56B 109.5
H56A C56 H56C 109.5
H56B C56 H56C 109.5
C37 C50 H50A 109.5
C37 C50 H50B 109.5
C37 C50 H50C 109.5
H50A C50 H50B 109.5
H50A C50 H50C 109.5
H50B C50 H50C 109.5
C38 C55 H55A 109.5
C38 C55 H55B 109.5
C38 C55 H55C 109.5
H55A C55 H55B 109.5
H55A C55 H55C 109.5
H55B C55 H55C 109.5

loop_
_geom_bond_atom_site_label_1
_geom_bond_atom_site_label_2
_geom_bond_distance
F3 B1 1.388(3)
F4 B1 1.395(3)
F2 B2 1.389(4)
F1 B2 1.380(3)
N3 C15 1.443(3)
N3 C65 1.469(3)
N3 C40 1.463(3)
N2 C12 1.395(3)
N2 C30 1.361(3)
N2 B1 1.544(4)
N5 C24 1.399(4)
N5 C34 1.349(3)
N5 B2 1.546(4)
N6 C14 1.392(4)
N6 C37 1.363(3)
N6 B2 1.551(4)
N4 C23 1.422(3)
N4 C 1.481(3)
N4 C40 1.454(4)
N1 C19 1.400(3)
N1 C38 1.342(3)
N1 B1 1.537(4)
C11 C12 1.390(4)
C11 C19 1.408(4)
C11 C29 1.489(3)
C12 C39 1.433(4)
C13 C15 1.394(3)
C13 C 1.514(3)
C13 C33 1.400(3)
C14 C17 1.406(4)
C14 C35 1.436(3)
C15 C16 1.388(3)
C16 H16 0.9300
C16 C20 1.383(3)
C17 C18 1.473(4)
C17 C24 1.399(3)
C18 C21 1.404(3)
C18 C22 1.400(3)
C19 C31 1.415(4)
C20 H20 0.9300
C20 C29 1.396(3)
C21 H21 0.9300
C21 C25 1.363(4)
C22 H22 0.9300
C22 C48 1.383(4)
C23 C25 1.402(4)
C23 C48 1.410(3)
C24 C28 1.429(4)
C25 H25 0.9300
C65 H65A 0.9700
C65 H65B 0.9700
C65 C48 1.528(3)
C HA 0.9700
C HB 0.9700
C28 C32 1.493(4)
C28 C41 1.376(4)
C29 C33 1.393(3)
C30 C36 1.392(4)
C30 C45 1.494(4)
C31 C44 1.388(4)
C31 C46 1.517(4)
C32 H32A 0.9600
C32 H32B 0.9600
C32 H32C 0.9600
C33 H33 0.9300
C34 C41 1.405(4)
C34 C51 1.486(4)
C35 C42 1.493(4)
C35 C49 1.354(4)
C36 H36 0.9300
C36 C39 1.375(4)
C37 C49 1.409(4)
C37 C50 1.476(5)
C38 C44 1.397(4)
C38 C55 1.494(4)
C39 C56 1.495(4)
C40 H40A 0.9700
C40 H40B 0.9700
C41 H41 0.9300
C42 H42A 0.9600
C42 H42B 0.9600
C42 H42C 0.9600
C44 H44 0.9300
C45 H45A 0.9600
C45 H45B 0.9600
C45 H45C 0.9600
C46 H46A 0.9600
C46 H46B 0.9600
C46 H46C 0.9600
C49 H49 0.9300
C51 H51A 0.9600
C51 H51B 0.9600
C51 H51C 0.9600
C56 H56A 0.9600
C56 H56B 0.9600
C56 H56C 0.9600
C50 H50A 0.9600
C50 H50B 0.9600
C50 H50C 0.9600
C55 H55A 0.9600
C55 H55B 0.9600
C55 H55C 0.9600

loop_
_geom_torsion_atom_site_label_1
_geom_torsion_atom_site_label_2
_geom_torsion_atom_site_label_3
_geom_torsion_atom_site_label_4
_geom_torsion
N3 C15 C16 C20 177.5(2)
N3 C65 C48 C22 -167.6(2)
N3 C65 C48 C23 9.0(3)
N2 C12 C39 C36 0.5(3)
N2 C12 C39 C56 177.2(3)
N2 C30 C36 C39 -1.0(3)
N5 C24 C28 C32 -179.4(2)
N5 C24 C28 C41 0.3(3)
N5 C34 C41 C28 0.8(3)
N6 C14 C17 C18 177.0(2)
N6 C14 C17 C24 -1.0(3)
N6 C14 C35 C42 180.0(2)
N6 C14 C35 C49 -0.1(3)
N6 C37 C49 C35 0.3(3)
N4 C23 C25 C21 177.9(2)
N4 C23 C48 C22 -174.6(2)
N4 C23 C48 C65 8.8(4)
N1 C19 C31 C44 0.6(3)
N1 C19 C31 C46 -178.8(3)
N1 C38 C44 C31 1.1(3)
C11 C12 C39 C36 -174.3(2)
C11 C12 C39 C56 2.4(4)
C11 C19 C31 C44 178.2(3)
C11 C19 C31 C46 -1.2(5)
C11 C29 C33 C13 178.3(2)
C12 N2 C30 C36 1.3(3)
C12 N2 C30 C45 -177.4(2)
C12 N2 B1 F3 121.1(2)
C12 N2 B1 F4 -118.5(2)
C12 N2 B1 N1 1.7(3)
C12 C11 C19 N1 -1.0(3)
C12 C11 C19 C31 -178.4(3)
C12 C11 C29 C20 -82.7(3)
C12 C11 C29 C33 98.9(3)
C13 C15 C16 C20 -0.1(4)
C14 N6 C37 C49 -0.4(3)
C14 N6 C37 C50 179.5(3)
C14 N6 B2 F2 -120.5(3)
C14 N6 B2 F1 118.1(3)
C14 N6 B2 N5 -1.3(3)
C14 C17 C18 C21 -107.5(3)
C14 C17 C18 C22 70.0(3)
C14 C17 C24 N5 -0.8(3)
C14 C17 C24 C28 -176.0(2)
C14 C35 C49 C37 -0.1(3)
C15 N3 C65 C48 77.0(3)
C15 N3 C40 N4 -53.6(3)
C15 C13 C N4 12.6(4)
C15 C13 C33 C29 -0.7(4)
C15 C16 C20 C29 -0.7(4)
C16 C20 C29 C11 -177.6(2)
C16 C20 C29 C33 0.8(4)
C17 C14 C35 C42 -4.3(4)
C17 C14 C35 C49 175.6(3)
C17 C18 C21 C25 178.9(2)
C17 C18 C22 C48 -175.5(2)
C17 C24 C28 C32 -3.7(4)
C17 C24 C28 C41 176.0(2)
C18 C17 C24 N5 -178.8(2)
C18 C17 C24 C28 6.0(4)
C18 C21 C25 C23 -1.7(4)
C18 C22 C48 C23 -5.0(4)
C18 C22 C48 C65 171.6(2)
C19 N1 C38 C44 -0.7(3)
C19 N1 C38 C55 178.0(3)
C19 N1 B1 F3 -121.1(3)
C19 N1 B1 F4 118.3(3)
C19 N1 B1 N2 -1.9(3)
C19 C11 C12 N2 0.8(3)
C19 C11 C12 C39 175.1(2)
C19 C11 C29 C20 99.3(3)
C19 C11 C29 C33 -79.0(3)
C19 C31 C44 C38 -1.0(3)
C20 C29 C33 C13 -0.1(4)
C21 C18 C22 C48 2.1(4)
C22 C18 C21 C25 1.3(4)
C23 N4 C C13 76.4(3)
C23 N4 C40 N3 -53.4(3)
C24 N5 C34 C41 -0.5(3)
C24 N5 C34 C51 179.0(2)
C24 N5 B2 F2 118.8(3)
C24 N5 B2 F1 -119.7(3)
C24 N5 B2 N6 -0.6(3)
C24 C17 C18 C21 70.5(3)
C24 C17 C18 C22 -111.9(3)
C24 C28 C41 C34 -0.7(3)
C25 C23 C48 C22 4.5(4)
C25 C23 C48 C65 -172.2(2)
C65 N3 C15 C13 -104.4(3)
C65 N3 C15 C16 78.1(3)
C65 N3 C40 N4 71.2(3)
C N4 C23 C25 72.3(3)
C N4 C23 C48 -108.6(3)
C N4 C40 N3 70.6(3)
C C13 C15 N3 3.1(4)
C C13 C15 C16 -179.4(2)
C C13 C33 C29 179.5(2)
C29 C11 C12 N2 -177.1(2)
C29 C11 C12 C39 -2.8(4)
C29 C11 C19 N1 176.9(2)
C29 C11 C19 C31 -0.4(4)
C30 N2 C12 C11 174.4(2)
C30 N2 C12 C39 -1.2(3)
C30 N2 B1 F3 -53.8(3)
C30 N2 B1 F4 66.6(3)
C30 N2 B1 N1 -173.2(2)
C30 C36 C39 C12 0.3(3)
C30 C36 C39 C56 -176.6(2)
C32 C28 C41 C34 179.0(2)
C33 C13 C15 N3 -176.8(2)
C33 C13 C15 C16 0.8(4)
C33 C13 C N4 -167.5(2)
C34 N5 C24 C17 -176.1(2)
C34 N5 C24 C28 0.1(3)
C34 N5 B2 F2 -63.9(3)
C34 N5 B2 F1 57.6(3)
C34 N5 B2 N6 176.7(2)
C35 C14 C17 C18 1.8(4)
C35 C14 C17 C24 -176.2(2)
C48 C23 C25 C21 -1.2(4)
C37 N6 C14 C17 -176.0(2)
C37 N6 C14 C35 0.3(3)
C37 N6 B2 F2 57.3(3)
C37 N6 B2 F1 -64.1(3)
C37 N6 B2 N5 176.5(2)
C38 N1 C19 C11 -177.8(2)
C38 N1 C19 C31 0.1(3)
C38 N1 B1 F3 58.4(3)
C38 N1 B1 F4 -62.2(3)
C38 N1 B1 N2 177.6(2)
C40 N3 C15 C13 16.3(3)
C40 N3 C15 C16 -161.3(2)
C40 N3 C65 C48 -45.5(3)
C40 N4 C23 C25 -166.4(2)
C40 N4 C23 C48 12.6(3)
C40 N4 C C13 -46.5(3)
C42 C35 C49 C37 179.8(2)
B1 N2 C12 C11 -1.3(3)
B1 N2 C12 C39 -176.8(2)
B1 N2 C30 C36 177.0(2)
B1 N2 C30 C45 -1.7(4)
B1 N1 C19 C11 1.7(3)
B1 N1 C19 C31 179.7(2)
B1 N1 C38 C44 179.7(2)
B1 N1 C38 C55 -1.6(4)
C45 C30 C36 C39 177.7(2)
C46 C31 C44 C38 178.4(3)
B2 N5 C24 C17 1.6(4)
B2 N5 C24 C28 177.8(2)
B2 N5 C34 C41 -178.2(2)
B2 N5 C34 C51 1.3(4)
B2 N6 C14 C17 2.1(4)
B2 N6 C14 C35 178.4(2)
B2 N6 C37 C49 -178.5(2)
B2 N6 C37 C50 1.3(4)
C51 C34 C41 C28 -178.7(3)
C50 C37 C49 C35 -179.5(3)
C55 C38 C44 C31 -177.5(3)
